data_7023135
loop_
_publ_author_name
'Ehsan, Muhammad Ali'
'Peiris, T. A. Nirmal'
'Wijayantha, K. G. Upul'
'Olmstead, Marilyn M.'
'Arifin, Zainudin'
'Mazhar, Muhammad'
'Lo, K. M.'
'McKee, Vickie'

_publ_section_title
;
 Development of molecular precursors for deposition of indium sulphide
 thin film electrodes for photoelectrochemical applications.
;
_journal_issue 30
_journal_name_full 'Dalton transactions (Cambridge, England : 2003)'
_journal_page_first 10919
_journal_page_last 10928
_journal_paper_doi 10.1039/c3dt50781e
_journal_volume 42
_journal_year 2013
_chemical_formula_moiety 'C21 H42 In N3 S6, 1.5(C5 H5 N)'
_chemical_formula_sum 'C28.5 H49.5 In N4.5 S6'
_chemical_formula_weight 762.40
_chemical_name_common In(di-i-Pr-dithiocarbamate)3.1.5
_chemical_name_systematic
;
?
;
_space_group_crystal_system triclinic
_space_group_IT_number 2
_space_group_name_Hall '-P 1'
_space_group_name_H-M_alt 'P -1'
_symmetry_space_group_name_Hall '-P 1'
_symmetry_space_group_name_H-M 'P -1'
_atom_sites_solution_hydrogens geom
_audit_creation_method SHELXL-2012
_cell_angle_alpha 92.781(2)
_cell_angle_beta 102.078(2)
_cell_angle_gamma 111.637(3)
_cell_formula_units_Z 2
_cell_length_a 11.6384(4)
_cell_length_b 11.9426(4)
_cell_length_c 14.4945(3)
_cell_measurement_reflns_used 12746
_cell_measurement_temperature 100(2)
_cell_measurement_theta_max 30.2
_cell_measurement_theta_min 2.42
_cell_volume 1813.64(11)
_computing_cell_refinement '<i>CrysAlis Pro</i> (Agilent ,2012)'
_computing_data_collection '<i>CrysAlis Pro</i> (Agilent ,2012)'
_computing_data_reduction '<i>CrysAlis Pro</i> (Agilent ,2012)'
_computing_publication_material '<i>pubCIF</i> (Westrip, 2010)'
_computing_structure_refinement 'SHELXL-97 (Sheldrick, 2008)'
_computing_structure_solution 'SHELXS-97 (Sheldrick, 2008)'
_diffrn_ambient_temperature 100(2)
_diffrn_measured_fraction_theta_full 0.999
_diffrn_measured_fraction_theta_max 0.863
_diffrn_measurement_device_type 'SuperNova, Dual, Cu at zero, Atlas'
_diffrn_measurement_method \w
_diffrn_radiation_type MoK\a
_diffrn_radiation_wavelength 0.71073
_diffrn_reflns_av_R_equivalents 0.0209
_diffrn_reflns_av_unetI/netI 0.0306
_diffrn_reflns_Laue_measured_fraction_full 0.999
_diffrn_reflns_Laue_measured_fraction_max 0.863
_diffrn_reflns_limit_h_max 16
_diffrn_reflns_limit_h_min -16
_diffrn_reflns_limit_k_max 14
_diffrn_reflns_limit_k_min -16
_diffrn_reflns_limit_l_max 20
_diffrn_reflns_limit_l_min -18
_diffrn_reflns_number 16509
_diffrn_reflns_point_group_measured_fraction_full 0.999
_diffrn_reflns_point_group_measured_fraction_max 0.863
_diffrn_reflns_theta_full 25.242
_diffrn_reflns_theta_max 30.313
_diffrn_reflns_theta_min 2.425
_diffrn_source 'SuperNova (Mo) X-ray Source'
_exptl_absorpt_coefficient_mu 1.022
_exptl_absorpt_correction_type multi-scan
_exptl_absorpt_process_details '(<i>CrysAlis Pro</i>; Agilent, 2012)'
_exptl_crystal_colour colorless
_exptl_crystal_density_diffrn 1.396
_exptl_crystal_description block
_exptl_crystal_F_000 794
_exptl_crystal_size_max 0.100
_exptl_crystal_size_mid 0.080
_exptl_crystal_size_min 0.050
_exptl_transmission_factor_max 0.961
_exptl_transmission_factor_min 0.927
_refine_diff_density_max 0.570
_refine_diff_density_min -0.533
_refine_diff_density_rms 0.072
_refine_ls_extinction_method none
_refine_ls_goodness_of_fit_ref 1.060
_refine_ls_hydrogen_treatment constr
_refine_ls_matrix_type full
_refine_ls_number_parameters 422
_refine_ls_number_reflns 9388
_refine_ls_number_restraints 0
_refine_ls_restrained_S_all 1.060
_refine_ls_R_factor_all 0.0272
_refine_ls_R_factor_gt 0.0219
_refine_ls_shift/su_max 0.012
_refine_ls_shift/su_mean 0.000
_refine_ls_structure_factor_coef Fsqd
_refine_ls_weighting_details
;
w=1/[\s^2^(Fo^2^)+(0.0176P)^2^+0.8341P]
where P=(Fo^2^+2Fc^2^)/3
;
_refine_ls_weighting_scheme calc
_refine_ls_wR_factor_gt 0.0502
_refine_ls_wR_factor_ref 0.0515
_reflns_Friedel_coverage 0.000
_reflns_number_gt 8595
_reflns_number_total 9388
_reflns_threshold_expression 'I > 2\s(I)'
_cod_data_source_file c3dt50781e.txt
_cod_data_source_block 2
_cod_original_cell_volume 1813.63(10)
_cod_original_formula_sum 'C28.50 H49.50 In N4.50 S6'
_cod_database_code 7023135
_shelx_space_group_comment
;
The symmetry employed for this shelxl refinement is uniquely defined
by the following loop, which should always be used as a source of
symmetry information in preference to the above space-group names.
They are only intended as comments.
;
_shelx_estimated_absorpt_t_min 0.905
_shelx_estimated_absorpt_t_max 0.951
_diffrn_source_monochromator mirror
_shelxl_version_number 2012-5

loop_
_space_group_symop_operation_xyz
'x, y, z'
'-x, -y, -z'

loop_
_atom_site_label
_atom_site_type_symbol
_atom_site_fract_x
_atom_site_fract_y
_atom_site_fract_z
_atom_site_U_iso_or_equiv
_atom_site_adp_type
_atom_site_occupancy
_atom_site_site_symmetry_order
_atom_site_calc_flag
_atom_site_refinement_flags_posn
_atom_site_refinement_flags_adp
_atom_site_refinement_flags_occupancy
_atom_site_disorder_assembly
_atom_site_disorder_group
In1 In 0.29840(2) 0.18263(2) 0.27799(2) 0.01451(3) Uani 1 1 d . . . . .
S1 S 0.28522(4) -0.03545(4) 0.29994(3) 0.02003(8) Uani 1 1 d . . . . .
S2 S 0.51717(4) 0.16823(3) 0.28764(3) 0.01719(7) Uani 1 1 d . . . . .
S3 S 0.36560(3) 0.31920(4) 0.43890(3) 0.01805(7) Uani 1 1 d . . . . .
S4 S 0.10316(3) 0.14745(3) 0.35044(3) 0.01739(7) Uani 1 1 d . . . . .
S5 S 0.34638(4) 0.37186(4) 0.18719(3) 0.02113(8) Uani 1 1 d . . . A .
S6 S 0.16317(4) 0.12535(4) 0.10362(3) 0.02276(8) Uani 1 1 d . . . A .
N1 N 0.51303(12) -0.05175(11) 0.32149(9) 0.0158(2) Uani 1 1 d . . . . .
N2 N 0.16614(12) 0.29966(11) 0.51123(8) 0.0150(2) Uani 1 1 d . . . . .
C1 C 0.44638(14) 0.01780(13) 0.30507(10) 0.0153(3) Uani 1 1 d . . . . .
C2 C 0.65337(14) -0.00057(14) 0.33228(11) 0.0184(3) Uani 1 1 d . . . . .
H2 H 0.6813 0.0895 0.3338 0.022 Uiso 1 1 calc R U . . .
C3 C 0.72300(16) -0.02318(16) 0.42606(12) 0.0278(4) Uani 1 1 d . . . . .
H3A H 0.6995 0.0103 0.4789 0.042 Uiso 1 1 calc R U . . .
H3B H 0.8152 0.0164 0.4333 0.042 Uiso 1 1 calc R U . . .
H3C H 0.6991 -0.1109 0.4264 0.042 Uiso 1 1 calc R U . . .
C4 C 0.68656(17) -0.04840(16) 0.24657(12) 0.0275(4) Uani 1 1 d . . . . .
H4A H 0.6627 -0.1364 0.2440 0.041 Uiso 1 1 calc R U . . .
H4B H 0.7784 -0.0084 0.2523 0.041 Uiso 1 1 calc R U . . .
H4C H 0.6399 -0.0312 0.1882 0.041 Uiso 1 1 calc R U . . .
C5 C 0.45565(15) -0.18468(14) 0.32834(12) 0.0233(3) Uani 1 1 d . . . . .
H5 H 0.5286 -0.2117 0.3388 0.028 Uiso 1 1 calc R U . . .
C6 C 0.36492(18) -0.25920(16) 0.23521(15) 0.0339(4) Uani 1 1 d . . . . .
H6A H 0.2862 -0.2442 0.2246 0.051 Uiso 1 1 calc R U . . .
H6B H 0.3449 -0.3459 0.2388 0.051 Uiso 1 1 calc R U . . .
H6C H 0.4053 -0.2355 0.1824 0.051 Uiso 1 1 calc R U . . .
C7 C 0.40082(19) -0.21162(19) 0.41516(15) 0.0365(5) Uani 1 1 d . . . . .
H7A H 0.3217 -0.1973 0.4055 0.055 Uiso 1 1 calc R U . . .
H7B H 0.4626 -0.1582 0.4717 0.055 Uiso 1 1 calc R U . . .
H7C H 0.3828 -0.2967 0.4242 0.055 Uiso 1 1 calc R U . . .
C8 C 0.20690(14) 0.26083(13) 0.44176(10) 0.0143(3) Uani 1 1 d . . . . .
C9 C 0.03186(15) 0.23806(14) 0.51739(11) 0.0204(3) Uani 1 1 d . . . . .
H9 H -0.0069 0.1618 0.4707 0.024 Uiso 1 1 calc R U . . .
C10 C 0.02560(17) 0.20023(15) 0.61572(12) 0.0265(4) Uani 1 1 d . . . . .
H10A H 0.0782 0.1527 0.6319 0.040 Uiso 1 1 calc R U . . .
H10B H -0.0629 0.1507 0.6155 0.040 Uiso 1 1 calc R U . . .
H10C H 0.0575 0.2730 0.6630 0.040 Uiso 1 1 calc R U . . .
C11 C -0.04454(16) 0.31533(17) 0.48732(12) 0.0264(3) Uani 1 1 d . . . . .
H11A H -0.0390 0.3348 0.4231 0.040 Uiso 1 1 calc R U . . .
H11B H -0.0099 0.3908 0.5320 0.040 Uiso 1 1 calc R U . . .
H11C H -0.1339 0.2702 0.4875 0.040 Uiso 1 1 calc R U . . .
C12 C 0.24268(15) 0.41175(13) 0.58171(10) 0.0177(3) Uani 1 1 d . . . . .
H12 H 0.1829 0.4223 0.6187 0.021 Uiso 1 1 calc R U . . .
C13 C 0.28486(16) 0.52506(14) 0.53299(12) 0.0219(3) Uani 1 1 d . . . . .
H13A H 0.2120 0.5255 0.4849 0.033 Uiso 1 1 calc R U . . .
H13B H 0.3522 0.5249 0.5022 0.033 Uiso 1 1 calc R U . . .
H13C H 0.3175 0.5977 0.5805 0.033 Uiso 1 1 calc R U . . .
C14 C 0.35151(16) 0.40053(16) 0.65482(11) 0.0248(3) Uani 1 1 d . . . . .
H14A H 0.3881 0.4709 0.7048 0.037 Uiso 1 1 calc R U . . .
H14B H 0.4174 0.3976 0.6234 0.037 Uiso 1 1 calc R U . . .
H14C H 0.3190 0.3259 0.6833 0.037 Uiso 1 1 calc R U . . .
C15 C 0.23102(15) 0.27700(15) 0.09025(11) 0.0203(3) Uani 1 1 d . . . . .
N3 N 0.2019(2) 0.3251(2) 0.01184(14) 0.0205(4) Uani 0.83 1 d . . P A 1
C16 C 0.0948(2) 0.2550(2) -0.07248(13) 0.0261(4) Uani 0.83 1 d . . P A 1
H16 H 0.0939 0.3155 -0.1176 0.031 Uiso 0.83 1 calc R U P A 1
C17 C -0.0346(2) 0.2145(2) -0.04964(16) 0.0296(5) Uani 0.83 1 d . . P A 1
H17A H -0.0428 0.1512 -0.0080 0.044 Uiso 0.83 1 calc R U P A 1
H17B H -0.1017 0.1820 -0.1088 0.044 Uiso 0.83 1 calc R U P A 1
H17C H -0.0429 0.2841 -0.0173 0.044 Uiso 0.83 1 calc R U P A 1
C18 C 0.1156(2) 0.15488(19) -0.12800(14) 0.0403(5) Uani 1 1 d . . . . .
H18A H 0.1998 0.1881 -0.1417 0.060 Uiso 1 1 calc R U . A 1
H18B H 0.0498 0.1241 -0.1880 0.060 Uiso 1 1 calc R U . A 1
H18C H 0.1105 0.0884 -0.0900 0.060 Uiso 1 1 calc R U . A 1
C21 C 0.1885(2) 0.52519(19) 0.00218(15) 0.0421(5) Uani 1 1 d . . . . .
H21A H 0.2389 0.6121 0.0050 0.063 Uiso 1 1 calc R U . B 1
H21B H 0.1517 0.5119 0.0576 0.063 Uiso 1 1 calc R U . B 1
H21C H 0.1199 0.4969 -0.0563 0.063 Uiso 1 1 calc R U . B 1
C19 C 0.2724(2) 0.4561(2) 0.00259(16) 0.0295(5) Uani 0.83 1 d . . P A 1
H19 H 0.3434 0.4911 0.0614 0.035 Uiso 0.83 1 calc R U P A 1
C20 C 0.3341(3) 0.4659(3) -0.0810(2) 0.0431(7) Uani 0.83 1 d . . P A 1
H20A H 0.3852 0.4160 -0.0755 0.065 Uiso 0.83 1 calc R U P A 1
H20B H 0.3893 0.5510 -0.0805 0.065 Uiso 0.83 1 calc R U P A 1
H20C H 0.2677 0.4371 -0.1407 0.065 Uiso 0.83 1 calc R U P A 1
N3B N 0.1658(10) 0.2885(9) 0.0035(8) 0.016(3) Uiso 0.17 1 d . . P A 2
C16B C 0.0523(9) 0.1927(9) -0.0623(6) 0.0131(16) Uiso 0.17 1 d . . P A 2
H16A H 0.0193 0.1236 -0.0258 0.016 Uiso 0.17 1 calc R U P A 2
C17B C -0.0533(12) 0.2409(12) -0.0923(9) 0.035(3) Uiso 0.17 1 d . . P A 2
H17D H -0.0667 0.2775 -0.0356 0.053 Uiso 0.17 1 calc R U P A 2
H17E H -0.1325 0.1737 -0.1259 0.053 Uiso 0.17 1 calc R U P A 2
H17F H -0.0281 0.3024 -0.1346 0.053 Uiso 0.17 1 calc R U P A 2
C19B C 0.2181(11) 0.4087(10) -0.0268(8) 0.023(2) Uiso 0.17 1 d . . P A 2
H19A H 0.1708 0.3885 -0.0954 0.028 Uiso 0.17 1 calc R U P A 2
C20B C 0.3544(13) 0.4427(12) -0.0385(10) 0.037(3) Uiso 0.17 1 d . . P A 2
H20D H 0.4128 0.4560 0.0242 0.056 Uiso 0.17 1 calc R U P A 2
H20E H 0.3795 0.5173 -0.0681 0.056 Uiso 0.17 1 calc R U P A 2
H20F H 0.3579 0.3765 -0.0790 0.056 Uiso 0.17 1 calc R U P A 2
N4 N 0.90384(15) 0.49785(14) 0.26549(11) 0.0286(3) Uani 1 1 d . . . . .
C22 C 0.81576(18) 0.38581(17) 0.23425(13) 0.0304(4) Uani 1 1 d . . . . .
H22 H 0.7300 0.3713 0.2349 0.036 Uiso 1 1 calc R U . . .
C23 C 0.8419(2) 0.29023(18) 0.20116(13) 0.0393(5) Uani 1 1 d . . . . .
H23 H 0.7759 0.2122 0.1788 0.047 Uiso 1 1 calc R U . . .
C24 C 0.9663(3) 0.3105(2) 0.20123(13) 0.0462(6) Uani 1 1 d . . . . .
H24 H 0.9877 0.2466 0.1785 0.055 Uiso 1 1 calc R U . . .
C25 C 1.0590(2) 0.4248(2) 0.23485(14) 0.0427(5) Uani 1 1 d . . . . .
H25 H 1.1459 0.4411 0.2367 0.051 Uiso 1 1 calc R U . . .
C26 C 1.02323(18) 0.51463(19) 0.26560(13) 0.0336(4) Uani 1 1 d . . . . .
H26 H 1.0876 0.5934 0.2883 0.040 Uiso 1 1 calc R U . . .
N5 N 0.4694(7) 0.1135(5) 0.0291(5) 0.0569(18) Uani 0.5 1 d . . P C -1
C27 C 0.3975(8) -0.0088(8) 0.0350(6) 0.0404(18) Uani 0.5 1 d . . P C -1
H27 H 0.3247 -0.0310 0.0607 0.048 Uiso 0.5 1 calc R U P C -1
C28 C 0.4370(7) -0.0949(7) 0.0021(4) 0.0436(14) Uani 0.5 1 d . . P C -1
H28 H 0.3926 -0.1796 0.0015 0.052 Uiso 0.5 1 calc R U P C -1
C29 C 0.5700(6) 0.1546(6) -0.0048(4) 0.0489(17) Uani 0.5 1 d . . P C -1
H29 H 0.6120 0.2383 -0.0093 0.059 Uiso 0.5 1 calc R U P C -1
C30 C 0.6067(8) 0.0760(10) -0.0307(7) 0.069(3) Uani 0.5 1 d . . P C -1
H30 H 0.6825 0.1051 -0.0527 0.082 Uiso 0.5 1 calc R U P C -1
C31 C 0.5534(11) -0.0451(10) -0.0320(5) 0.064(3) Uani 0.5 1 d . . P C -1
H31 H 0.5901 -0.0969 -0.0543 0.077 Uiso 0.5 1 calc R U P C -1

loop_
_atom_site_aniso_label
_atom_site_aniso_U_11
_atom_site_aniso_U_22
_atom_site_aniso_U_33
_atom_site_aniso_U_23
_atom_site_aniso_U_13
_atom_site_aniso_U_12
In1 0.01668(5) 0.01636(5) 0.01364(5) 0.00364(4) 0.00512(4) 0.00902(4)
S1 0.01588(17) 0.01917(18) 0.0300(2) 0.01052(15) 0.01040(15) 0.00896(14)
S2 0.01704(17) 0.01404(17) 0.02301(18) 0.00467(13) 0.00801(14) 0.00692(13)
S3 0.01368(17) 0.02267(19) 0.01725(17) -0.00040(13) 0.00494(13) 0.00621(14)
S4 0.01466(17) 0.01874(18) 0.01782(17) -0.00086(13) 0.00389(13) 0.00586(14)
S5 0.02090(19) 0.01830(18) 0.02380(19) 0.00705(14) 0.00426(15) 0.00730(15)
S6 0.0243(2) 0.0231(2) 0.01686(17) -0.00052(14) 0.00314(15) 0.00601(16)
N1 0.0136(6) 0.0144(6) 0.0205(6) 0.0052(5) 0.0059(5) 0.0056(5)
N2 0.0146(6) 0.0136(6) 0.0167(6) 0.0017(4) 0.0063(5) 0.0041(5)
C1 0.0167(7) 0.0169(7) 0.0134(6) 0.0036(5) 0.0060(5) 0.0065(5)
C2 0.0131(7) 0.0171(7) 0.0263(8) 0.0048(6) 0.0057(6) 0.0065(6)
C3 0.0206(8) 0.0281(9) 0.0311(9) 0.0054(7) 0.0001(7) 0.0085(7)
C4 0.0242(8) 0.0298(9) 0.0337(9) 0.0061(7) 0.0153(7) 0.0119(7)
C5 0.0180(7) 0.0159(7) 0.0392(9) 0.0117(6) 0.0088(7) 0.0081(6)
C6 0.0265(9) 0.0168(8) 0.0532(12) -0.0003(8) 0.0044(8) 0.0060(7)
C7 0.0297(10) 0.0394(11) 0.0525(12) 0.0332(9) 0.0200(9) 0.0186(8)
C8 0.0157(7) 0.0144(7) 0.0150(6) 0.0055(5) 0.0046(5) 0.0075(5)
C9 0.0169(7) 0.0186(7) 0.0241(8) 0.0005(6) 0.0103(6) 0.0026(6)
C10 0.0300(9) 0.0218(8) 0.0326(9) 0.0083(7) 0.0195(7) 0.0087(7)
C11 0.0183(8) 0.0350(9) 0.0265(8) 0.0054(7) 0.0072(7) 0.0101(7)
C12 0.0191(7) 0.0156(7) 0.0176(7) -0.0005(5) 0.0060(6) 0.0054(6)
C13 0.0217(8) 0.0157(7) 0.0284(8) 0.0027(6) 0.0088(6) 0.0059(6)
C14 0.0269(9) 0.0265(8) 0.0196(7) -0.0006(6) 0.0023(6) 0.0112(7)
C15 0.0212(8) 0.0286(8) 0.0172(7) 0.0053(6) 0.0076(6) 0.0148(7)
N3 0.0198(10) 0.0254(11) 0.0162(9) 0.0064(8) 0.0031(8) 0.0092(9)
C16 0.0289(11) 0.0340(12) 0.0155(9) 0.0023(8) 0.0015(8) 0.0147(10)
C17 0.0273(11) 0.0310(12) 0.0248(11) -0.0007(9) 0.0006(9) 0.0087(9)
C18 0.0549(13) 0.0393(11) 0.0339(10) 0.0041(8) 0.0212(9) 0.0210(10)
C21 0.0456(12) 0.0309(10) 0.0441(11) -0.0022(8) 0.0104(10) 0.0097(9)
C19 0.0268(11) 0.0271(11) 0.0295(11) 0.0161(9) 0.0042(10) 0.0048(10)
C20 0.0361(14) 0.0521(17) 0.0524(16) 0.0335(14) 0.0222(13) 0.0205(12)
N4 0.0280(8) 0.0285(8) 0.0322(8) 0.0012(6) 0.0138(6) 0.0110(6)
C22 0.0286(9) 0.0313(10) 0.0311(9) 0.0068(7) 0.0110(7) 0.0090(7)
C23 0.0651(15) 0.0253(9) 0.0255(9) 0.0063(7) 0.0055(9) 0.0179(9)
C24 0.0890(19) 0.0572(14) 0.0222(9) 0.0131(9) 0.0180(10) 0.0587(14)
C25 0.0439(12) 0.0745(16) 0.0318(10) 0.0177(10) 0.0174(9) 0.0420(12)
C26 0.0275(9) 0.0403(11) 0.0322(9) 0.0062(8) 0.0114(8) 0.0100(8)
N5 0.051(3) 0.075(4) 0.024(2) 0.006(3) 0.0076(18) 0.002(3)
C27 0.031(3) 0.055(5) 0.027(3) 0.010(3) 0.017(2) 0.002(3)
C28 0.049(4) 0.050(4) 0.028(2) 0.000(3) 0.012(2) 0.014(3)
C29 0.041(3) 0.042(3) 0.040(3) 0.008(3) 0.008(2) -0.010(3)
C30 0.030(3) 0.109(8) 0.050(4) 0.037(6) 0.005(3) 0.008(5)
C31 0.089(9) 0.111(11) 0.023(3) 0.014(7) 0.019(5) 0.071(9)

loop_
_atom_type_symbol
_atom_type_description
_atom_type_scat_dispersion_real
_atom_type_scat_dispersion_imag
_atom_type_scat_source
C C 0.0033 0.0016 'International Tables Vol C Tables 4.2.6.8 and 6.1.1.4'
H H 0.0000 0.0000 'International Tables Vol C Tables 4.2.6.8 and 6.1.1.4'
In In -0.7276 1.3100 'International Tables Vol C Tables 4.2.6.8 and 6.1.1.4'
N N 0.0061 0.0033 'International Tables Vol C Tables 4.2.6.8 and 6.1.1.4'
S S 0.1246 0.1234 'International Tables Vol C Tables 4.2.6.8 and 6.1.1.4'

loop_
_geom_angle_atom_site_label_1
_geom_angle_atom_site_label_2
_geom_angle_atom_site_label_3
_geom_angle
S3 In1 S6 147.677(13)
S3 In1 S2 96.035(12)
S6 In1 S2 110.278(13)
S3 In1 S1 111.904(13)
S6 In1 S1 95.268(14)
S2 In1 S1 69.114(12)
S3 In1 S4 69.260(12)
S6 In1 S4 94.080(13)
S2 In1 S4 149.278(12)
S1 In1 S4 90.892(13)
S3 In1 S5 91.220(13)
S6 In1 S5 68.760(13)
S2 In1 S5 94.909(13)
S1 In1 S5 152.605(13)
S4 In1 S5 111.674(13)
C1 S1 In1 87.36(5)
C1 S2 In1 87.26(5)
C8 S3 In1 87.39(5)
C8 S4 In1 86.45(5)
C15 S5 In1 87.05(5)
C15 S6 In1 87.79(5)
C1 N1 C2 120.87(12)
C1 N1 C5 124.07(13)
C2 N1 C5 115.04(12)
C8 N2 C9 120.41(12)
C8 N2 C12 124.74(12)
C9 N2 C12 114.58(11)
N1 C1 S1 122.31(11)
N1 C1 S2 121.54(11)
S1 C1 S2 116.15(8)
N1 C2 C3 111.29(13)
N1 C2 C4 110.64(13)
C3 C2 C4 112.63(14)
N1 C2 H2 107.3
C3 C2 H2 107.3
C4 C2 H2 107.3
C2 C3 H3A 109.5
C2 C3 H3B 109.5
H3A C3 H3B 109.5
C2 C3 H3C 109.5
H3A C3 H3C 109.5
H3B C3 H3C 109.5
C2 C4 H4A 109.5
C2 C4 H4B 109.5
H4A C4 H4B 109.5
C2 C4 H4C 109.5
H4A C4 H4C 109.5
H4B C4 H4C 109.5
N1 C5 C7 113.19(14)
N1 C5 C6 112.72(13)
C7 C5 C6 113.95(15)
N1 C5 H5 105.3
C7 C5 H5 105.3
C6 C5 H5 105.3
C5 C6 H6A 109.5
C5 C6 H6B 109.5
H6A C6 H6B 109.5
C5 C6 H6C 109.5
H6A C6 H6C 109.5
H6B C6 H6C 109.5
C5 C7 H7A 109.5
C5 C7 H7B 109.5
H7A C7 H7B 109.5
C5 C7 H7C 109.5
H7A C7 H7C 109.5
H7B C7 H7C 109.5
N2 C8 S3 121.90(11)
N2 C8 S4 121.39(11)
S3 C8 S4 116.70(8)
N2 C9 C11 111.19(13)
N2 C9 C10 111.05(13)
C11 C9 C10 113.16(13)
N2 C9 H9 107.0
C11 C9 H9 107.0
C10 C9 H9 107.0
C9 C10 H10A 109.5
C9 C10 H10B 109.5
H10A C10 H10B 109.5
C9 C10 H10C 109.5
H10A C10 H10C 109.5
H10B C10 H10C 109.5
C9 C11 H11A 109.5
C9 C11 H11B 109.5
H11A C11 H11B 109.5
C9 C11 H11C 109.5
H11A C11 H11C 109.5
H11B C11 H11C 109.5
N2 C12 C13 111.81(12)
N2 C12 C14 113.80(12)
C13 C12 C14 113.12(13)
N2 C12 H12 105.8
C13 C12 H12 105.8
C14 C12 H12 105.8
C12 C13 H13A 109.5
C12 C13 H13B 109.5
H13A C13 H13B 109.5
C12 C13 H13C 109.5
H13A C13 H13C 109.5
H13B C13 H13C 109.5
C12 C14 H14A 109.5
C12 C14 H14B 109.5
H14A C14 H14B 109.5
C12 C14 H14C 109.5
H14A C14 H14C 109.5
H14B C14 H14C 109.5
N3 C15 S6 125.25(15)
N3B C15 S6 105.9(4)
N3 C15 S5 118.49(15)
N3B C15 S5 137.5(4)
S6 C15 S5 116.26(9)
C15 N3 C16 123.2(2)
C15 N3 C19 122.24(19)
C16 N3 C19 114.51(18)
N3 C16 C17 112.74(17)
N3 C16 C18 114.65(18)
C17 C16 C18 114.0(2)
N3 C16 H16 104.7
C17 C16 H16 104.7
C18 C16 H16 104.7
C16 C17 H17A 109.5
C16 C17 H17B 109.5
H17A C17 H17B 109.5
C16 C17 H17C 109.5
H17A C17 H17C 109.5
H17B C17 H17C 109.5
C16 C18 H18A 109.5
C16 C18 H18B 109.5
H18A C18 H18B 109.5
C16 C18 H18C 109.5
H18A C18 H18C 109.5
H18B C18 H18C 109.5
C19 C21 H21A 109.5
C19 C21 H21B 109.5
H21A C21 H21B 109.5
C19 C21 H21C 109.5
H21A C21 H21C 109.5
H21B C21 H21C 109.5
C21 C19 N3 110.49(19)
C21 C19 C20 115.34(19)
N3 C19 C20 110.7(2)
C21 C19 H19 106.6
N3 C19 H19 106.6
C20 C19 H19 106.6
C19 C20 H20A 109.5
C19 C20 H20B 109.5
H20A C20 H20B 109.5
C19 C20 H20C 109.5
H20A C20 H20C 109.5
H20B C20 H20C 109.5
C15 N3B C19B 114.7(8)
C15 N3B C16B 127.1(8)
C19B N3B C16B 118.1(10)
C18 C16B N3B 99.3(7)
C18 C16B C17B 124.5(8)
N3B C16B C17B 109.9(9)
C18 C16B H16A 107.3
N3B C16B H16A 107.3
C17B C16B H16A 107.3
C16B C17B H17D 109.5
C16B C17B H17E 109.5
H17D C17B H17E 109.5
C16B C17B H17F 109.5
H17D C17B H17F 109.5
H17E C17B H17F 109.5
N3B C19B C20B 113.0(10)
N3B C19B C21 126.0(8)
C20B C19B C21 113.0(9)
N3B C19B H19A 99.4
C20B C19B H19A 99.4
C21 C19B H19A 99.4
C19B C20B H20D 109.5
C19B C20B H20E 109.5
H20D C20B H20E 109.5
C19B C20B H20F 109.5
H20D C20B H20F 109.5
H20E C20B H20F 109.5
C26 N4 C22 116.66(16)
N4 C22 C23 123.80(19)
N4 C22 H22 118.1
C23 C22 H22 118.1
C22 C23 C24 118.3(2)
C22 C23 H23 120.8
C24 C23 H23 120.8
C25 C24 C23 118.84(18)
C25 C24 H24 120.6
C23 C24 H24 120.6
C26 C25 C24 118.5(2)
C26 C25 H25 120.7
C24 C25 H25 120.7
N4 C26 C25 123.9(2)
N4 C26 H26 118.1
C25 C26 H26 118.1
C29 N5 C27 126.9(8)
C28 C27 N5 117.2(7)
C28 C27 H27 121.4
N5 C27 H27 121.4
C27 C28 C31 114.4(6)
C27 C28 H28 122.8
C31 C28 H28 122.8
C30 C29 N5 114.7(7)
C30 C29 H29 122.6
N5 C29 H29 122.6
C29 C30 C31 128.6(9)
C29 C30 H30 115.7
C31 C30 H30 115.7
C30 C31 C28 118.0(7)
C30 C31 H31 121.0
C28 C31 H31 121.0

loop_
_geom_bond_atom_site_label_1
_geom_bond_atom_site_label_2
_geom_bond_distance
In1 S3 2.5765(4)
In1 S6 2.5897(4)
In1 S2 2.5900(4)
In1 S1 2.5912(4)
In1 S4 2.6038(4)
In1 S5 2.6109(4)
S1 C1 1.7278(15)
S2 C1 1.7348(15)
S3 C8 1.7276(15)
S4 C8 1.7306(15)
S5 C15 1.7304(16)
S6 C15 1.7276(17)
N1 C1 1.3286(18)
N1 C2 1.4878(19)
N1 C5 1.4957(19)
N2 C8 1.3306(18)
N2 C9 1.4862(19)
N2 C12 1.4954(18)
C2 C3 1.521(2)
C2 C4 1.521(2)
C2 H2 1.0000
C3 H3A 0.9800
C3 H3B 0.9800
C3 H3C 0.9800
C4 H4A 0.9800
C4 H4B 0.9800
C4 H4C 0.9800
C5 C7 1.523(2)
C5 C6 1.524(2)
C5 H5 1.0000
C6 H6A 0.9800
C6 H6B 0.9800
C6 H6C 0.9800
C7 H7A 0.9800
C7 H7B 0.9800
C7 H7C 0.9800
C9 C11 1.521(2)
C9 C10 1.524(2)
C9 H9 1.0000
C10 H10A 0.9800
C10 H10B 0.9800
C10 H10C 0.9800
C11 H11A 0.9800
C11 H11B 0.9800
C11 H11C 0.9800
C12 C13 1.523(2)
C12 C14 1.524(2)
C12 H12 1.0000
C13 H13A 0.9800
C13 H13B 0.9800
C13 H13C 0.9800
C14 H14A 0.9800
C14 H14B 0.9800
C14 H14C 0.9800
C15 N3 1.335(2)
C15 N3B 1.368(11)
N3 C16 1.498(3)
N3 C19 1.503(3)
C16 C17 1.516(3)
C16 C18 1.529(3)
C16 H16 1.0000
C17 H17A 0.9800
C17 H17B 0.9800
C17 H17C 0.9800
C18 C16B 1.467(9)
C18 H18A 0.9800
C18 H18B 0.9800
C18 H18C 0.9800
C21 C19 1.492(3)
C21 C19B 1.609(11)
C21 H21A 0.9800
C21 H21B 0.9800
C21 H21C 0.9800
C19 C20 1.521(3)
C19 H19 1.0000
C20 H20A 0.9800
C20 H20B 0.9800
C20 H20C 0.9800
N3B C19B 1.467(14)
N3B C16B 1.489(12)
C16B C17B 1.534(15)
C16B H16A 1.0000
C17B H17D 0.9800
C17B H17E 0.9800
C17B H17F 0.9800
C19B C20B 1.534(17)
C19B H19A 1.0000
C20B H20D 0.9800
C20B H20E 0.9800
C20B H20F 0.9800
N4 C26 1.328(2)
N4 C22 1.335(2)
C22 C23 1.375(3)
C22 H22 0.9500
C23 C24 1.376(3)
C23 H23 0.9500
C24 C25 1.377(3)
C24 H24 0.9500
C25 C26 1.373(3)
C25 H25 0.9500
C26 H26 0.9500
N5 C29 1.301(9)
N5 C27 1.408(8)
C27 C28 1.373(13)
C27 H27 0.9500
C28 C31 1.465(12)
C28 H28 0.9500
C29 C30 1.239(13)
C29 H29 0.9500
C30 C31 1.345(12)
C30 H30 0.9500
C31 H31 0.9500

loop_
_geom_torsion_atom_site_label_1
_geom_torsion_atom_site_label_2
_geom_torsion_atom_site_label_3
_geom_torsion_atom_site_label_4
_geom_torsion
C2 N1 C1 S1 -175.62(10)
C5 N1 C1 S1 5.8(2)
C2 N1 C1 S2 4.29(19)
C5 N1 C1 S2 -174.26(11)
In1 S1 C1 N1 176.63(12)
In1 S1 C1 S2 -3.28(7)
In1 S2 C1 N1 -176.63(12)
In1 S2 C1 S1 3.28(7)
C1 N1 C2 C3 124.80(15)
C5 N1 C2 C3 -56.53(17)
C1 N1 C2 C4 -109.19(15)
C5 N1 C2 C4 69.49(16)
C1 N1 C5 C7 -67.25(19)
C2 N1 C5 C7 114.13(15)
C1 N1 C5 C6 63.9(2)
C2 N1 C5 C6 -114.72(15)
C9 N2 C8 S3 -173.13(11)
C12 N2 C8 S3 13.20(19)
C9 N2 C8 S4 5.99(19)
C12 N2 C8 S4 -167.69(11)
In1 S3 C8 N2 -176.59(12)
In1 S3 C8 S4 4.25(7)
In1 S4 C8 N2 176.63(12)
In1 S4 C8 S3 -4.21(7)
C8 N2 C9 C11 -106.52(15)
C12 N2 C9 C11 67.77(16)
C8 N2 C9 C10 126.53(14)
C12 N2 C9 C10 -59.18(16)
C8 N2 C12 C13 58.11(18)
C9 N2 C12 C13 -115.89(14)
C8 N2 C12 C14 -71.59(18)
C9 N2 C12 C14 114.40(15)
In1 S6 C15 N3 -176.94(16)
In1 S6 C15 N3B -171.3(5)
In1 S6 C15 S5 3.51(8)
In1 S5 C15 N3 176.94(14)
In1 S5 C15 N3B 169.1(7)
In1 S5 C15 S6 -3.48(8)
N3B C15 N3 C16 -9.0(15)
S6 C15 N3 C16 7.0(3)
S5 C15 N3 C16 -173.44(15)
N3B C15 N3 C19 169.0(17)
S6 C15 N3 C19 -174.97(15)
S5 C15 N3 C19 4.6(3)
C15 N3 C16 C17 64.0(3)
C19 N3 C16 C17 -114.2(2)
C15 N3 C16 C18 -68.7(3)
C19 N3 C16 C18 113.1(2)
N3 C16 C18 C16B 106.5(7)
C17 C16 C18 C16B -25.6(7)
C19B C21 C19 N3 -41.0(9)
C19B C21 C19 C20 85.5(9)
C15 N3 C19 C21 -110.9(2)
C16 N3 C19 C21 67.3(2)
C15 N3 C19 C20 120.2(2)
C16 N3 C19 C20 -61.7(3)
N3 C15 N3B C19B -7.0(9)
S6 C15 N3B C19B -173.4(7)
S5 C15 N3B C19B 13.4(13)
N3 C15 N3B C16B 171(2)
S6 C15 N3B C16B 4.9(11)
S5 C15 N3B C16B -168.2(6)
C16 C18 C16B N3B -48.1(7)
C16 C18 C16B C17B 74.0(10)
C15 N3B C16B C18 -98.7(10)
C19B N3B C16B C18 79.6(10)
C15 N3B C16B C17B 129.3(11)
C19B N3B C16B C17B -52.4(13)
C15 N3B C19B C20B 61.8(13)
C16B N3B C19B C20B -116.7(11)
C15 N3B C19B C21 -84.6(12)
C16B N3B C19B C21 96.9(12)
C19 C21 C19B N3B 112.9(15)
C19 C21 C19B C20B -33.5(8)
C26 N4 C22 C23 -1.4(3)
N4 C22 C23 C24 0.8(3)
C22 C23 C24 C25 0.4(3)
C23 C24 C25 C26 -1.0(3)
C22 N4 C26 C25 0.8(3)
C24 C25 C26 N4 0.4(3)
C29 N5 C27 C28 0.3(13)
N5 C27 C28 C31 2.1(11)
C27 N5 C29 C30 -2.9(12)
N5 C29 C30 C31 3.1(12)
C29 C30 C31 C28 -0.7(13)
C27 C28 C31 C30 -2.0(11)
